data_4335824
loop_
_publ_author_name
'Brian M. Barry'
'Benjamin W. Stein'
'Christopher A. Larsen'
'Melissa N. Wirtz'
'William E. Geiger'
'Rory Waterman'
'Richard A. Kemp'

_publ_contact_author_address
;Department of Chemistry and Chemical Biology
MSC03 2060, 1 University of New Mexico
Albuquerque, NM 87131, USA
;
_publ_contact_author_email rakemp@unm.edu
_publ_contact_author_name 'Richard A. Kemp'
_publ_contact_author_phone 505-272-7609
_publ_section_title
;
 Metal Complexes (M = Zn, Sn, and Pb) of 2-Phosphinobenzenethiolates:
 Insights into Ligand Folding and Hemilability
;
_journal_name_full 'Inorganic Chemistry'
_journal_page_first 9875
_journal_page_last 9884
_journal_paper_doi 10.1021/ic400990n
_journal_volume 52
_journal_year 2013
_chemical_formula_sum 'C24 H36 P2 S2 Sn'
_chemical_formula_weight 569.28
_chemical_name_systematic
; 
 ? 
;
_space_group_IT_number 14
_symmetry_cell_setting monoclinic
_symmetry_space_group_name_Hall '-P 2ybc'
_symmetry_space_group_name_H-M 'P 1 21/c 1'
_atom_sites_solution_hydrogens geom
_atom_sites_solution_primary direct
_atom_sites_solution_secondary difmap
_audit_creation_method SHELXL-97
_cell_angle_alpha 90.00
_cell_angle_beta 96.802(6)
_cell_angle_gamma 90.00
_cell_formula_units_Z 4
_cell_length_a 11.6509(13)
_cell_length_b 15.1676(17)
_cell_length_c 15.5835(19)
_cell_measurement_reflns_used 9979
_cell_measurement_temperature 172(2)
_cell_measurement_theta_max 30.27
_cell_measurement_theta_min 2.21
_cell_volume 2734.5(5)
_computing_cell_refinement 'Bruker SAINT'
_computing_data_collection 'Bruker APEX2'
_computing_data_reduction 'Bruker SAINT'
_computing_molecular_graphics 'Bruker SHELXTL'
_computing_publication_material 'Bruker SHELXTL'
_computing_structure_refinement 'SHELXL-97 (Sheldrick, 2008)'
_computing_structure_solution 'SHELXS-97 (Sheldrick, 2008)'
_diffrn_ambient_temperature 172(2)
_diffrn_measured_fraction_theta_full 0.999
_diffrn_measured_fraction_theta_max 0.999
_diffrn_measurement_device_type 'Bruker APEX-II CCD'
_diffrn_measurement_method '\f and \w scans'
_diffrn_radiation_monochromator graphite
_diffrn_radiation_source 'fine-focus sealed tube'
_diffrn_radiation_type MoK\a
_diffrn_radiation_wavelength 0.71073
_diffrn_reflns_av_R_equivalents 0.0404
_diffrn_reflns_av_sigmaI/netI 0.0220
_diffrn_reflns_limit_h_max 16
_diffrn_reflns_limit_h_min -16
_diffrn_reflns_limit_k_max 21
_diffrn_reflns_limit_k_min -21
_diffrn_reflns_limit_l_max 21
_diffrn_reflns_limit_l_min -21
_diffrn_reflns_number 71334
_diffrn_reflns_theta_full 30.03
_diffrn_reflns_theta_max 30.03
_diffrn_reflns_theta_min 1.76
_exptl_absorpt_coefficient_mu 1.213
_exptl_absorpt_correction_T_max 0.8476
_exptl_absorpt_correction_T_min 0.6762
_exptl_absorpt_correction_type multi-scan
_exptl_absorpt_process_details 'bruker sadabs'
_exptl_crystal_colour colourless
_exptl_crystal_density_diffrn 1.383
_exptl_crystal_description prism
_exptl_crystal_F_000 1168
_exptl_crystal_size_max 0.35
_exptl_crystal_size_mid 0.28
_exptl_crystal_size_min 0.14
_refine_diff_density_max 1.085
_refine_diff_density_min -0.788
_refine_diff_density_rms 0.376
_refine_ls_extinction_method none
_refine_ls_goodness_of_fit_ref 1.155
_refine_ls_hydrogen_treatment constr
_refine_ls_matrix_type full
_refine_ls_number_parameters 270
_refine_ls_number_reflns 7986
_refine_ls_number_restraints 0
_refine_ls_restrained_S_all 1.155
_refine_ls_R_factor_all 0.0341
_refine_ls_R_factor_gt 0.0237
_refine_ls_shift/su_max 0.001
_refine_ls_shift/su_mean 0.000
_refine_ls_structure_factor_coef Fsqd
_refine_ls_weighting_details 'calc w=1/[\s^2^(Fo^2^)+(0.0434P)^2^+0.6992P] where P=(Fo^2^+2Fc^2^)/3'
_refine_ls_weighting_scheme calc
_refine_ls_wR_factor_gt 0.0647
_refine_ls_wR_factor_ref 0.0817
_reflns_number_gt 6776
_reflns_number_total 7986
_reflns_threshold_expression >2sigma(I)
_cod_data_source_file ic400990n_si_002_03.cif
_cod_data_source_block Compound_5
_cod_database_code 4335824

loop_
_symmetry_equiv_pos_as_xyz
'x, y, z'
'-x, y+1/2, -z+1/2'
'-x, -y, -z'
'x, -y-1/2, z-1/2'

loop_
_atom_site_label
_atom_site_type_symbol
_atom_site_fract_x
_atom_site_fract_y
_atom_site_fract_z
_atom_site_U_iso_or_equiv
_atom_site_adp_type
_atom_site_occupancy
_atom_site_symmetry_multiplicity
_atom_site_calc_flag
_atom_site_refinement_flags
Sn1 Sn 0.310351(11) 0.137448(8) 0.230212(9) 0.02217(5) Uani 1 1 d .
S1 S 0.30977(4) 0.16068(3) 0.39210(3) 0.02730(11) Uani 1 1 d .
S2 S 0.17616(4) 0.00725(3) 0.19162(3) 0.02374(10) Uani 1 1 d .
P1 P 0.09780(4) 0.21737(3) 0.24582(3) 0.02211(10) Uani 1 1 d .
P2 P 0.43766(4) -0.01753(3) 0.28840(3) 0.02101(10) Uani 1 1 d .
C1 C 0.03795(18) 0.28913(14) 0.15502(14) 0.0299(4) Uani 1 1 d .
H1 H -0.0237 0.3274 0.1749 0.036 Uiso 1 1 calc R
C2 C -0.0160(2) 0.23118(18) 0.08062(16) 0.0423(6) Uani 1 1 d .
H3 H -0.0459 0.2685 0.0317 0.064 Uiso 1 1 calc R
H2 H -0.0794 0.1967 0.0997 0.064 Uiso 1 1 calc R
H4 H 0.0428 0.1912 0.0627 0.064 Uiso 1 1 calc R
C3 C 0.1327(2) 0.34801(17) 0.12608(18) 0.0401(6) Uani 1 1 d .
H6 H 0.1933 0.3111 0.1060 0.060 Uiso 1 1 calc R
H5 H 0.1661 0.3843 0.1748 0.060 Uiso 1 1 calc R
H7 H 0.0996 0.3863 0.0789 0.060 Uiso 1 1 calc R
C4 C -0.02811(18) 0.15602(14) 0.27861(16) 0.0309(4) Uani 1 1 d .
H14 H -0.0556 0.1147 0.2306 0.037 Uiso 1 1 calc R
C5 C -0.1288(2) 0.21631(18) 0.2927(2) 0.0535(8) Uani 1 1 d .
H8 H -0.1898 0.1817 0.3150 0.080 Uiso 1 1 calc R
H9 H -0.1594 0.2435 0.2376 0.080 Uiso 1 1 calc R
H10 H -0.1020 0.2624 0.3343 0.080 Uiso 1 1 calc R
C6 C 0.0081(2) 0.10034(18) 0.35918(18) 0.0410(5) Uani 1 1 d .
H12 H 0.0378 0.1390 0.4071 0.061 Uiso 1 1 calc R
H13 H 0.0686 0.0588 0.3472 0.061 Uiso 1 1 calc R
H11 H -0.0589 0.0676 0.3748 0.061 Uiso 1 1 calc R
C7 C 0.14527(17) 0.29078(12) 0.33554(13) 0.0236(4) Uani 1 1 d .
C8 C 0.24041(16) 0.26493(13) 0.39438(13) 0.0233(4) Uani 1 1 d .
C9 C 0.28112(19) 0.32319(14) 0.46131(14) 0.0293(4) Uani 1 1 d .
H18 H 0.3458 0.3069 0.5011 0.035 Uiso 1 1 calc R
C10 C 0.2284(2) 0.40410(15) 0.47019(15) 0.0344(5) Uani 1 1 d .
H15 H 0.2572 0.4427 0.5157 0.041 Uiso 1 1 calc R
C11 C 0.1331(2) 0.42906(14) 0.41254(16) 0.0350(5) Uani 1 1 d .
H17 H 0.0962 0.4841 0.4191 0.042 Uiso 1 1 calc R
C12 C 0.09305(19) 0.37316(13) 0.34609(16) 0.0298(4) Uani 1 1 d .
H16 H 0.0288 0.3905 0.3065 0.036 Uiso 1 1 calc R
C13 C 0.27286(16) -0.06925(11) 0.15324(12) 0.0198(3) Uani 1 1 d .
C14 C 0.23384(18) -0.11787(13) 0.07882(13) 0.0256(4) Uani 1 1 d .
H36 H 0.1590 -0.1068 0.0496 0.031 Uiso 1 1 calc R
C15 C 0.3029(2) -0.18188(14) 0.04737(14) 0.0314(4) Uani 1 1 d .
H35 H 0.2753 -0.2141 -0.0032 0.038 Uiso 1 1 calc R
C16 C 0.4124(2) -0.19904(15) 0.08966(15) 0.0336(5) Uani 1 1 d .
H34 H 0.4589 -0.2441 0.0691 0.040 Uiso 1 1 calc R
C17 C 0.45343(19) -0.15020(14) 0.16184(14) 0.0272(4) Uani 1 1 d .
H33 H 0.5292 -0.1610 0.1895 0.033 Uiso 1 1 calc R
C18 C 0.38556(16) -0.08511(12) 0.19500(12) 0.0204(3) Uani 1 1 d .
C19 C 0.59663(17) -0.01334(15) 0.28950(15) 0.0321(5) Uani 1 1 d .
H19 H 0.6264 -0.0749 0.2861 0.039 Uiso 1 1 calc R
C20 C 0.6274(2) 0.0382(2) 0.21118(19) 0.0490(7) Uani 1 1 d .
H22 H 0.6024 0.0996 0.2154 0.074 Uiso 1 1 calc R
H21 H 0.5883 0.0118 0.1582 0.074 Uiso 1 1 calc R
H20 H 0.7112 0.0364 0.2097 0.074 Uiso 1 1 calc R
C21 C 0.6505(2) 0.02818(19) 0.37463(18) 0.0450(6) Uani 1 1 d .
H23 H 0.7335 0.0370 0.3727 0.067 Uiso 1 1 calc R
H25 H 0.6388 -0.0111 0.4228 0.067 Uiso 1 1 calc R
H24 H 0.6136 0.0851 0.3828 0.067 Uiso 1 1 calc R
C22 C 0.41553(19) -0.08736(15) 0.38366(13) 0.0302(4) Uani 1 1 d .
H26 H 0.4550 -0.0570 0.4360 0.036 Uiso 1 1 calc R
C23 C 0.4695(3) -0.1787(2) 0.38020(19) 0.0551(8) Uani 1 1 d .
H29 H 0.4594 -0.2111 0.4332 0.083 Uiso 1 1 calc R
H28 H 0.5522 -0.1728 0.3750 0.083 Uiso 1 1 calc R
H27 H 0.4318 -0.2110 0.3301 0.083 Uiso 1 1 calc R
C24 C 0.2870(2) -0.09333(16) 0.39491(16) 0.0353(5) Uani 1 1 d .
H32 H 0.2457 -0.1239 0.3451 0.053 Uiso 1 1 calc R
H31 H 0.2554 -0.0338 0.3990 0.053 Uiso 1 1 calc R
H30 H 0.2778 -0.1261 0.4478 0.053 Uiso 1 1 calc R

loop_
_atom_site_aniso_label
_atom_site_aniso_U_11
_atom_site_aniso_U_22
_atom_site_aniso_U_33
_atom_site_aniso_U_23
_atom_site_aniso_U_13
_atom_site_aniso_U_12
Sn1 0.02094(7) 0.01823(7) 0.02774(8) -0.00194(5) 0.00450(5) -0.00137(4)
S1 0.0282(2) 0.0240(2) 0.0280(3) -0.00572(19) -0.00361(19) 0.00525(19)
S2 0.0185(2) 0.0217(2) 0.0307(3) -0.00684(18) 0.00122(17) -0.00023(16)
P1 0.0181(2) 0.0198(2) 0.0277(3) -0.00535(18) -0.00025(18) 0.00158(17)
P2 0.0194(2) 0.0209(2) 0.0222(2) -0.00348(18) 0.00050(17) 0.00165(17)
C1 0.0268(10) 0.0280(10) 0.0333(11) -0.0024(8) -0.0033(8) 0.0037(8)
C2 0.0421(13) 0.0450(14) 0.0362(13) -0.0033(11) -0.0109(10) -0.0020(11)
C3 0.0400(13) 0.0388(13) 0.0400(14) 0.0078(10) -0.0020(10) -0.0041(10)
C4 0.0239(10) 0.0275(10) 0.0419(13) -0.0056(9) 0.0054(9) -0.0018(8)
C5 0.0262(12) 0.0415(14) 0.096(2) 0.0014(15) 0.0223(13) 0.0029(10)
C6 0.0345(12) 0.0428(14) 0.0474(15) 0.0048(11) 0.0119(10) -0.0045(10)
C7 0.0239(9) 0.0201(8) 0.0267(10) -0.0055(7) 0.0029(7) 0.0002(7)
C8 0.0242(9) 0.0213(8) 0.0245(9) -0.0051(7) 0.0038(7) -0.0009(7)
C9 0.0337(11) 0.0282(10) 0.0250(10) -0.0068(8) -0.0001(8) -0.0009(8)
C10 0.0449(13) 0.0281(11) 0.0304(11) -0.0110(9) 0.0052(9) -0.0022(9)
C11 0.0432(12) 0.0234(10) 0.0393(13) -0.0090(9) 0.0090(10) 0.0055(9)
C12 0.0295(10) 0.0236(10) 0.0362(12) -0.0063(8) 0.0033(9) 0.0045(8)
C13 0.0226(8) 0.0161(8) 0.0208(9) 0.0005(7) 0.0031(7) -0.0014(6)
C14 0.0283(10) 0.0224(9) 0.0249(10) -0.0017(7) -0.0019(8) -0.0013(7)
C15 0.0393(11) 0.0282(10) 0.0257(10) -0.0085(8) -0.0006(8) 0.0014(9)
C16 0.0377(12) 0.0304(11) 0.0327(12) -0.0101(9) 0.0045(9) 0.0078(9)
C17 0.0286(10) 0.0269(10) 0.0255(10) -0.0031(8) 0.0014(8) 0.0077(8)
C18 0.0233(9) 0.0187(8) 0.0192(8) 0.0002(7) 0.0024(7) 0.0014(7)
C19 0.0203(9) 0.0340(11) 0.0412(13) -0.0088(9) 0.0005(8) 0.0021(8)
C20 0.0332(12) 0.0642(18) 0.0524(16) -0.0049(14) 0.0160(11) -0.0097(12)
C21 0.0278(11) 0.0528(15) 0.0518(16) -0.0174(13) -0.0055(10) -0.0039(10)
C22 0.0349(11) 0.0349(11) 0.0196(9) -0.0001(8) -0.0013(8) 0.0010(9)
C23 0.073(2) 0.0511(17) 0.0433(16) 0.0229(13) 0.0134(14) 0.0262(15)
C24 0.0388(12) 0.0351(12) 0.0328(12) 0.0048(9) 0.0078(9) -0.0070(9)

loop_
_atom_type_symbol
_atom_type_description
_atom_type_scat_dispersion_real
_atom_type_scat_dispersion_imag
_atom_type_scat_source
C C 0.0033 0.0016 'International Tables Vol C Tables 4.2.6.8 and 6.1.1.4'
H H 0.0000 0.0000 'International Tables Vol C Tables 4.2.6.8 and 6.1.1.4'
P P 0.1023 0.0942 'International Tables Vol C Tables 4.2.6.8 and 6.1.1.4'
S S 0.1246 0.1234 'International Tables Vol C Tables 4.2.6.8 and 6.1.1.4'
Sn Sn -0.6537 1.4246 'International Tables Vol C Tables 4.2.6.8 and 6.1.1.4'

loop_
_geom_angle_atom_site_label_1
_geom_angle_atom_site_label_2
_geom_angle_atom_site_label_3
_geom_angle
S2 Sn1 S1 105.516(18)
S2 Sn1 P1 80.287(17)
S1 Sn1 P1 75.372(17)
S2 Sn1 P2 73.690(17)
S1 Sn1 P2 82.084(16)
P1 Sn1 P2 139.340(16)
C8 S1 Sn1 101.38(7)
C13 S2 Sn1 100.99(6)
C7 P1 C1 106.23(9)
C7 P1 C4 105.83(10)
C1 P1 C4 105.42(10)
C7 P1 Sn1 98.07(6)
C1 P1 Sn1 116.45(7)
C4 P1 Sn1 122.90(7)
C18 P2 C19 105.35(9)
C18 P2 C22 104.56(9)
C19 P2 C22 104.15(10)
C18 P2 Sn1 95.60(6)
C19 P2 Sn1 117.01(8)
C22 P2 Sn1 126.98(7)
C3 C1 C2 111.0(2)
C3 C1 P1 110.38(15)
C2 C1 P1 108.94(16)
C3 C1 H1 108.8
C2 C1 H1 108.8
P1 C1 H1 108.8
C1 C2 H3 109.5
C1 C2 H2 109.5
H3 C2 H2 109.5
C1 C2 H4 109.5
H3 C2 H4 109.5
H2 C2 H4 109.5
C1 C3 H6 109.5
C1 C3 H5 109.5
H6 C3 H5 109.5
C1 C3 H7 109.5
H6 C3 H7 109.5
H5 C3 H7 109.5
C5 C4 C6 110.8(2)
C5 C4 P1 112.65(16)
C6 C4 P1 110.60(15)
C5 C4 H14 107.5
C6 C4 H14 107.5
P1 C4 H14 107.5
C4 C5 H8 109.5
C4 C5 H9 109.5
H8 C5 H9 109.5
C4 C5 H10 109.5
H8 C5 H10 109.5
H9 C5 H10 109.5
C4 C6 H12 109.5
C4 C6 H13 109.5
H12 C6 H13 109.5
C4 C6 H11 109.5
H12 C6 H11 109.5
H13 C6 H11 109.5
C8 C7 C12 119.26(18)
C8 C7 P1 118.28(14)
C12 C7 P1 122.42(16)
C9 C8 C7 118.59(18)
C9 C8 S1 117.37(15)
C7 C8 S1 124.00(14)
C10 C9 C8 121.0(2)
C10 C9 H18 119.5
C8 C9 H18 119.5
C9 C10 C11 120.3(2)
C9 C10 H15 119.9
C11 C10 H15 119.9
C12 C11 C10 119.4(2)
C12 C11 H17 120.3
C10 C11 H17 120.3
C11 C12 C7 121.5(2)
C11 C12 H16 119.3
C7 C12 H16 119.3
C14 C13 C18 118.86(17)
C14 C13 S2 117.82(14)
C18 C13 S2 123.30(14)
C15 C14 C13 121.00(19)
C15 C14 H36 119.5
C13 C14 H36 119.5
C14 C15 C16 120.13(19)
C14 C15 H35 119.9
C16 C15 H35 119.9
C17 C16 C15 119.6(2)
C17 C16 H34 120.2
C15 C16 H34 120.2
C16 C17 C18 121.41(19)
C16 C17 H33 119.3
C18 C17 H33 119.3
C17 C18 C13 118.92(17)
C17 C18 P2 122.75(15)
C13 C18 P2 118.31(14)
C20 C19 C21 111.7(2)
C20 C19 P2 109.82(16)
C21 C19 P2 109.16(16)
C20 C19 H19 108.7
C21 C19 H19 108.7
P2 C19 H19 108.7
C19 C20 H22 109.5
C19 C20 H21 109.5
H22 C20 H21 109.5
C19 C20 H20 109.5
H22 C20 H20 109.5
H21 C20 H20 109.5
C19 C21 H23 109.5
C19 C21 H25 109.5
H23 C21 H25 109.5
C19 C21 H24 109.5
H23 C21 H24 109.5
H25 C21 H24 109.5
C23 C22 C24 111.3(2)
C23 C22 P2 113.01(17)
C24 C22 P2 110.73(15)
C23 C22 H26 107.1
C24 C22 H26 107.1
P2 C22 H26 107.1
C22 C23 H29 109.5
C22 C23 H28 109.5
H29 C23 H28 109.5
C22 C23 H27 109.5
H29 C23 H27 109.5
H28 C23 H27 109.5
C22 C24 H32 109.5
C22 C24 H31 109.5
H32 C24 H31 109.5
C22 C24 H30 109.5
H32 C24 H30 109.5
H31 C24 H30 109.5

loop_
_geom_bond_atom_site_label_1
_geom_bond_atom_site_label_2
_geom_bond_distance
Sn1 S2 2.5462(5)
Sn1 S1 2.5481(6)
Sn1 P1 2.7936(5)
Sn1 P2 2.8686(6)
S1 C8 1.778(2)
S2 C13 1.7700(19)
P1 C7 1.821(2)
P1 C1 1.854(2)
P1 C4 1.859(2)
P2 C18 1.8244(19)
P2 C19 1.851(2)
P2 C22 1.866(2)
C1 C3 1.529(3)
C1 C2 1.529(3)
C1 H1 1.0000
C2 H3 0.9800
C2 H2 0.9800
C2 H4 0.9800
C3 H6 0.9800
C3 H5 0.9800
C3 H7 0.9800
C4 C5 1.524(3)
C4 C6 1.530(4)
C4 H14 1.0000
C5 H8 0.9800
C5 H9 0.9800
C5 H10 0.9800
C6 H12 0.9800
C6 H13 0.9800
C6 H11 0.9800
C7 C8 1.408(3)
C7 C12 1.408(3)
C8 C9 1.406(3)
C9 C10 1.387(3)
C9 H18 0.9500
C10 C11 1.395(3)
C10 H15 0.9500
C11 C12 1.376(3)
C11 H17 0.9500
C12 H16 0.9500
C13 C14 1.404(3)
C13 C18 1.415(3)
C14 C15 1.387(3)
C14 H36 0.9500
C15 C16 1.390(3)
C15 H35 0.9500
C16 C17 1.384(3)
C16 H34 0.9500
C17 C18 1.401(3)
C17 H33 0.9500
C19 C20 1.528(4)
C19 C21 1.534(3)
C19 H19 1.0000
C20 H22 0.9800
C20 H21 0.9800
C20 H20 0.9800
C21 H23 0.9800
C21 H25 0.9800
C21 H24 0.9800
C22 C23 1.525(4)
C22 C24 1.531(3)
C22 H26 1.0000
C23 H29 0.9800
C23 H28 0.9800
C23 H27 0.9800
C24 H32 0.9800
C24 H31 0.9800
C24 H30 0.9800

loop_
_geom_torsion_atom_site_label_1
_geom_torsion_atom_site_label_2
_geom_torsion_atom_site_label_3
_geom_torsion_atom_site_label_4
_geom_torsion
S2 Sn1 S1 C8 -113.32(7)
P1 Sn1 S1 C8 -38.00(7)
P2 Sn1 S1 C8 176.12(7)
S1 Sn1 S2 C13 -118.45(7)
P1 Sn1 S2 C13 169.81(7)
P2 Sn1 S2 C13 -41.76(6)
S2 Sn1 P1 C7 145.19(7)
S1 Sn1 P1 C7 36.21(7)
P2 Sn1 P1 C7 94.73(7)
S2 Sn1 P1 C1 -102.12(8)
S1 Sn1 P1 C1 148.91(8)
P2 Sn1 P1 C1 -152.58(8)
S2 Sn1 P1 C4 30.37(9)
S1 Sn1 P1 C4 -78.61(9)
P2 Sn1 P1 C4 -20.09(10)
S2 Sn1 P2 C18 39.80(6)
S1 Sn1 P2 C18 148.59(6)
P1 Sn1 P2 C18 92.18(7)
S2 Sn1 P2 C19 150.20(8)
S1 Sn1 P2 C19 -101.01(8)
P1 Sn1 P2 C19 -157.43(8)
S2 Sn1 P2 C22 -73.15(9)
S1 Sn1 P2 C22 35.64(9)
P1 Sn1 P2 C22 -20.78(9)
C7 P1 C1 C3 64.17(18)
C4 P1 C1 C3 176.19(17)
Sn1 P1 C1 C3 -43.77(18)
C7 P1 C1 C2 -173.72(16)
C4 P1 C1 C2 -61.70(19)
Sn1 P1 C1 C2 78.33(17)
C7 P1 C4 C5 62.3(2)
C1 P1 C4 C5 -50.0(2)
Sn1 P1 C4 C5 173.19(17)
C7 P1 C4 C6 -62.38(18)
C1 P1 C4 C6 -174.68(17)
Sn1 P1 C4 C6 48.55(19)
C1 P1 C7 C8 -148.87(16)
C4 P1 C7 C8 99.40(17)
Sn1 P1 C7 C8 -28.22(17)
C1 P1 C7 C12 28.8(2)
C4 P1 C7 C12 -82.9(2)
Sn1 P1 C7 C12 149.46(17)
C12 C7 C8 C9 -0.9(3)
P1 C7 C8 C9 176.89(16)
C12 C7 C8 S1 176.61(16)
P1 C7 C8 S1 -5.6(2)
Sn1 S1 C8 C9 -142.48(16)
Sn1 S1 C8 C7 40.02(18)
C7 C8 C9 C10 0.7(3)
S1 C8 C9 C10 -176.93(18)
C8 C9 C10 C11 0.2(4)
C9 C10 C11 C12 -0.9(4)
C10 C11 C12 C7 0.8(4)
C8 C7 C12 C11 0.1(3)
P1 C7 C12 C11 -177.52(19)
Sn1 S2 C13 C14 -137.81(14)
Sn1 S2 C13 C18 43.85(16)
C18 C13 C14 C15 1.4(3)
S2 C13 C14 C15 -176.97(17)
C13 C14 C15 C16 0.2(3)
C14 C15 C16 C17 -1.8(4)
C15 C16 C17 C18 1.8(4)
C16 C17 C18 C13 -0.2(3)
C16 C17 C18 P2 -178.49(18)
C14 C13 C18 C17 -1.4(3)
S2 C13 C18 C17 176.88(15)
C14 C13 C18 P2 176.94(15)
S2 C13 C18 P2 -4.7(2)
C19 P2 C18 C17 26.9(2)
C22 P2 C18 C17 -82.56(19)
Sn1 P2 C18 C17 146.90(17)
C19 P2 C18 C13 -151.43(15)
C22 P2 C18 C13 99.11(16)
Sn1 P2 C18 C13 -31.42(15)
C18 P2 C19 C20 67.16(19)
C22 P2 C19 C20 176.92(17)
Sn1 P2 C19 C20 -37.52(19)
C18 P2 C19 C21 -170.02(17)
C22 P2 C19 C21 -60.27(19)
Sn1 P2 C19 C21 85.30(18)
C18 P2 C22 C23 52.9(2)
C19 P2 C22 C23 -57.4(2)
Sn1 P2 C22 C23 161.68(17)
C18 P2 C22 C24 -72.75(17)
C19 P2 C22 C24 176.91(16)
Sn1 P2 C22 C24 36.01(19)
